data_7209999
loop_
_publ_author_name
'Perumalla, Sathyanarayana Reddy'
'Sun, Changquan Calvin'

_publ_section_title
;
 Improved solid-state stability of salts by cocrystallization between
 conjugate acid--base pairs
;
_journal_issue 29
_journal_name_full CrystEngComm
_journal_page_first 5756
_journal_paper_doi 10.1039/c3ce40593a
_journal_volume 15
_journal_year 2013
_chemical_formula_sum 'C14 H15 N O4'
_chemical_formula_weight 261.27
_chemical_name_common 'Ammonium hydrogen bis(benzoate)'
_chemical_name_systematic
;
?
;
_space_group_IT_number 15
_symmetry_cell_setting monoclinic
_symmetry_space_group_name_Hall '-C 2yc'
_symmetry_space_group_name_H-M 'C 1 2/c 1'
_atom_sites_solution_hydrogens geom
_atom_sites_solution_primary direct
_atom_sites_solution_secondary difmap
_audit_creation_method SHELXL-97
_cell_angle_alpha 90.00
_cell_angle_beta 94.455(5)
_cell_angle_gamma 90.00
_cell_formula_units_Z 4
_cell_length_a 29.234(10)
_cell_length_b 3.8543(13)
_cell_length_c 11.408(4)
_cell_measurement_temperature 173(2)
_cell_volume 1281.5(8)
_computing_cell_refinement 'Bruker SAINT'
_computing_data_collection 'Bruker Apex2'
_computing_data_reduction 'Bruker SAINT'
_computing_molecular_graphics 'Bruker SHELXTL'
_computing_publication_material 'Bruker SHELXTL'
_computing_structure_refinement 'SHELXL-97 (Sheldrick, 1997)'
_computing_structure_solution 'SHELXS-97 (Sheldrick, 1990)'
_diffrn_ambient_temperature 173(2)
_diffrn_measured_fraction_theta_full 0.999
_diffrn_measured_fraction_theta_max 0.999
_diffrn_measurement_device_type 'Bruker Apex II platform CCD'
_diffrn_measurement_method 'Omega and Phi scans'
_diffrn_radiation_monochromator graphite
_diffrn_radiation_source 'fine-focus sealed tube'
_diffrn_radiation_type MoK\a
_diffrn_radiation_wavelength 0.71073
_diffrn_reflns_av_R_equivalents 0.2046
_diffrn_reflns_av_sigmaI/netI 0.1047
_diffrn_reflns_limit_h_max 34
_diffrn_reflns_limit_h_min -34
_diffrn_reflns_limit_k_max 4
_diffrn_reflns_limit_k_min -4
_diffrn_reflns_limit_l_max 13
_diffrn_reflns_limit_l_min -13
_diffrn_reflns_number 5543
_diffrn_reflns_theta_full 25.05
_diffrn_reflns_theta_max 25.05
_diffrn_reflns_theta_min 1.40
_exptl_absorpt_coefficient_mu 0.100
_exptl_absorpt_correction_T_max 0.9842
_exptl_absorpt_correction_T_min 0.9755
_exptl_absorpt_correction_type multi-scan
_exptl_absorpt_process_details 'SADABS (G. Sheldrick, 2003)'
_exptl_crystal_colour Colorless
_exptl_crystal_density_diffrn 1.354
_exptl_crystal_density_method 'not measured'
_exptl_crystal_description Plates
_exptl_crystal_F_000 552
_exptl_crystal_size_max 0.25
_exptl_crystal_size_mid 0.22
_exptl_crystal_size_min 0.16
_refine_diff_density_max 0.188
_refine_diff_density_min -0.194
_refine_diff_density_rms 0.054
_refine_ls_extinction_method none
_refine_ls_goodness_of_fit_ref 1.080
_refine_ls_hydrogen_treatment mixed
_refine_ls_matrix_type full
_refine_ls_number_parameters 116
_refine_ls_number_reflns 1143
_refine_ls_number_restraints 0
_refine_ls_restrained_S_all 1.080
_refine_ls_R_factor_all 0.0928
_refine_ls_R_factor_gt 0.0616
_refine_ls_shift/su_max 0.000
_refine_ls_shift/su_mean 0.000
_refine_ls_structure_factor_coef Fsqd
_refine_ls_weighting_details 'calc w=1/[\s^2^(Fo^2^)+(0.0255P)^2^+0.9545P] where P=(Fo^2^+2Fc^2^)/3'
_refine_ls_weighting_scheme calc
_refine_ls_wR_factor_gt 0.1381
_refine_ls_wR_factor_ref 0.1545
_reflns_number_gt 841
_reflns_number_total 1143
_reflns_threshold_expression >2sigma(I)
_cod_data_source_file c3ce40593a.txt
_cod_data_source_block 4
_cod_depositor_comments
;
The following automatic conversions were performed:

'_symmetry_cell_setting' value 'Monoclinic' changed to 'monoclinic'
according to /home/saulius/struct/CIF-dictionaries/cif_core.dic
dictionary named 'cif_core.dic' version 2.4.2 from
2011-04-26.

'_exptl_absorpt_correction_type' value 'Multi-Scan'
changed to 'multi-scan' according to
/home/saulius/struct/CIF-dictionaries/cif_core.dic dictionary named
'cif_core.dic' version 2.4.2 from 2011-04-26.

Automatic conversion script
Id: cif_fix_values 1891 2012-01-12 08:04:46Z andrius 
;
_cod_original_sg_symbol_H-M C2/c
_cod_database_code 7209999

loop_
_symmetry_equiv_pos_as_xyz
'x, y, z'
'-x, y, -z+1/2'
'x+1/2, y+1/2, z'
'-x+1/2, y+1/2, -z+1/2'
'-x, -y, -z'
'x, -y, z-1/2'
'-x+1/2, -y+1/2, -z'
'x+1/2, -y+1/2, z-1/2'

loop_
_atom_site_label
_atom_site_type_symbol
_atom_site_fract_x
_atom_site_fract_y
_atom_site_fract_z
_atom_site_U_iso_or_equiv
_atom_site_adp_type
_atom_site_occupancy
_atom_site_symmetry_multiplicity
_atom_site_calc_flag
_atom_site_refinement_flags
O2 O 0.03750(6) 0.0361(5) 0.05617(15) 0.0367(6) Uani 1 1 d .
O3 O 0.06072(7) 0.1576(5) -0.12020(15) 0.0390(6) Uani 1 1 d .
C3 C 0.19172(10) 0.4100(7) 0.0244(3) 0.0363(7) Uani 1 1 d .
C4 C 0.20390(10) 0.3212(7) 0.1406(3) 0.0367(7) Uani 1 1 d .
C7 C 0.14805(10) 0.3491(7) -0.0238(3) 0.0323(7) Uani 1 1 d .
C8 C 0.17210(9) 0.1723(7) 0.2077(2) 0.0328(7) Uani 1 1 d .
C10 C 0.12771(10) 0.1121(7) 0.1606(2) 0.0297(7) Uani 1 1 d .
C11 C 0.06856(9) 0.1292(6) -0.0127(2) 0.0296(7) Uani 1 1 d .
C13 C 0.11564(9) 0.1970(6) 0.0435(2) 0.0291(7) Uani 1 1 d .
N1 N 0.0000 0.4081(11) 0.2500 0.0371(9) Uani 1 2 d S
H1N H 0.0162(12) 0.266(11) 0.200(3) 0.062(10) Uiso 1 1 d .
H8 H 0.1800(10) 0.102(7) 0.289(3) 0.036(7) Uiso 1 1 d .
H4 H 0.2354(10) 0.363(7) 0.176(2) 0.033(7) Uiso 1 1 d .
H2O H 0.0000 0.0000 0.0000 0.087(17) Uiso 1 2 d S
H7 H 0.1380(9) 0.403(7) -0.100(3) 0.035(8) Uiso 1 1 d .
H3 H 0.2151(10) 0.526(8) -0.019(3) 0.038(7) Uiso 1 1 d .
H10 H 0.1052(9) 0.012(7) 0.202(2) 0.028(7) Uiso 1 1 d .
H2N H -0.0203(11) 0.539(10) 0.213(3) 0.056(10) Uiso 1 1 d .

loop_
_atom_site_aniso_label
_atom_site_aniso_U_11
_atom_site_aniso_U_22
_atom_site_aniso_U_33
_atom_site_aniso_U_23
_atom_site_aniso_U_13
_atom_site_aniso_U_12
O2 0.0358(11) 0.0492(13) 0.0253(10) -0.0014(9) 0.0035(8) -0.0048(9)
O3 0.0450(12) 0.0502(13) 0.0213(10) 0.0012(8) -0.0005(8) 0.0031(10)
C3 0.0397(18) 0.0299(15) 0.0404(16) -0.0007(13) 0.0100(13) -0.0050(14)
C4 0.0353(17) 0.0320(17) 0.0424(17) -0.0089(13) -0.0002(13) -0.0020(13)
C7 0.0423(17) 0.0282(15) 0.0264(15) 0.0028(11) 0.0036(12) -0.0006(13)
C8 0.0380(17) 0.0320(16) 0.0283(15) -0.0041(12) 0.0018(12) 0.0045(12)
C10 0.0363(16) 0.0271(14) 0.0262(14) 0.0001(11) 0.0047(12) 0.0010(13)
C11 0.0390(16) 0.0240(14) 0.0254(14) -0.0015(11) 0.0008(11) 0.0046(12)
C13 0.0369(16) 0.0221(14) 0.0282(14) -0.0007(11) 0.0024(11) 0.0029(12)
N1 0.048(2) 0.035(2) 0.0270(19) 0.000 -0.0037(18) 0.000

loop_
_atom_type_symbol
_atom_type_description
_atom_type_scat_dispersion_real
_atom_type_scat_dispersion_imag
_atom_type_scat_source
C C 0.0033 0.0016 'International Tables Vol C Tables 4.2.6.8 and 6.1.1.4'
H H 0.0000 0.0000 'International Tables Vol C Tables 4.2.6.8 and 6.1.1.4'
N N 0.0061 0.0033 'International Tables Vol C Tables 4.2.6.8 and 6.1.1.4'
O O 0.0106 0.0060 'International Tables Vol C Tables 4.2.6.8 and 6.1.1.4'

loop_
_geom_angle_atom_site_label_1
_geom_angle_atom_site_label_2
_geom_angle_atom_site_label_3
_geom_angle
C11 O2 H2O 110.64(17)
C7 C3 C4 120.2(3)
C7 C3 H3 122.6(17)
C4 C3 H3 117.2(17)
C8 C4 C3 120.0(3)
C8 C4 H4 119.3(16)
C3 C4 H4 120.7(16)
C3 C7 C13 120.2(3)
C3 C7 H7 124.0(17)
C13 C7 H7 115.8(17)
C4 C8 C10 120.5(3)
C4 C8 H8 121.7(17)
C10 C8 H8 117.8(16)
C8 C10 C13 119.5(3)
C8 C10 H10 123.7(16)
C13 C10 H10 116.8(16)
O3 C11 O2 122.8(2)
O3 C11 C13 120.2(3)
O2 C11 C13 117.0(2)
C7 C13 C10 119.6(3)
C7 C13 C11 118.7(2)
C10 C13 C11 121.7(3)
H1N N1 H2N 114(3)

loop_
_geom_bond_atom_site_label_1
_geom_bond_atom_site_label_2
_geom_bond_distance
O2 C11 1.296(3)
O2 H2O 1.2340(18)
O3 C11 1.235(3)
C3 C7 1.371(4)
C3 C4 1.388(4)
C3 H3 0.98(3)
C4 C8 1.375(4)
C4 H4 0.99(3)
C7 C13 1.394(4)
C7 H7 0.92(3)
C8 C10 1.385(4)
C8 H8 0.98(3)
C10 C13 1.394(4)
C10 H10 0.92(3)
C11 C13 1.495(4)
N1 H1N 0.94(4)
N1 H2N 0.87(4)

loop_
_geom_torsion_atom_site_label_1
_geom_torsion_atom_site_label_2
_geom_torsion_atom_site_label_3
_geom_torsion_atom_site_label_4
_geom_torsion
C7 C3 C4 C8 -0.1(4)
C4 C3 C7 C13 -0.1(4)
C3 C4 C8 C10 -0.5(4)
C4 C8 C10 C13 1.4(4)
C3 C7 C13 C10 1.0(4)
C3 C7 C13 C11 -179.0(2)
C8 C10 C13 C7 -1.6(4)
C8 C10 C13 C11 178.4(2)
O3 C11 C13 C7 11.0(4)
O2 C11 C13 C7 -170.1(2)
O3 C11 C13 C10 -169.1(2)
O2 C11 C13 C10 9.9(4)
